data_9015193
loop_
_publ_author_name
'Guesdon, A.'
'Leclaire, A.'
'Borel, M.'
'Raveau, B.'

_publ_section_title
;
 Highly ordered distribution of the interpolated univalent cations in
 monophosphates with the alpha-(K2 Mo2 O3 (P O4)2) structure
 _cod_database_code 1001726
;
_journal_name_full 'European Journal of Solid State and Inorganic Chemistry'
_journal_page_first 385
_journal_page_last 396
_journal_volume 33
_journal_year 1996
_chemical_formula_sum 'Cs3 K0.85 Mo4 O22 P4'
_space_group_IT_number 14
_symmetry_space_group_name_Hall '-P 2ybc'
_symmetry_space_group_name_H-M 'P 1 21/c 1'
_cell_angle_alpha 90
_cell_angle_beta 99.48
_cell_angle_gamma 90
_cell_length_a 10.159
_cell_length_b 10.103
_cell_length_c 10.003
_cell_formula_units_Z 2
_cell_volume 1012.651
_database_code_amcsd 0012601
_exptl_crystal_density_diffrn 4.236
_cod_duplicate_entry 1001726
_cod_original_formula_sum 'Mo4 P4 K.85 Cs3 O22'
_cod_database_code 9015193
_amcsd_formula_title 'Cs1.5 K0.425 Mo2 O11 P2'

loop_
_space_group_symop_operation_xyz
x,y,z
x,1/2-y,1/2+z
-x,1/2+y,1/2-z
-x,-y,-z

loop_
_atom_site_label
_atom_site_fract_x
_atom_site_fract_y
_atom_site_fract_z
_atom_site_occupancy
Mo1 0.33950 0.07720 0.12540 1.00000
Mo2 0.08680 0.32280 0.13940 1.00000
P1 0.40260 0.36200 0.32130 1.00000
P2 0.12090 0.06680 0.34140 1.00000
K1 0.00000 0.00000 0.00000 0.85000
Cs1 0.75220 0.19740 0.26250 1.00000
Cs2 0.50430 0.02620 0.50070 0.50000
O1 0.27600 -0.05600 0.04600 1.00000
O2 0.43000 0.16100 -0.02500 1.00000
O3 0.25300 0.03100 0.29600 1.00000
O4 0.51300 -0.02400 0.21300 1.00000
O5 0.19400 0.19200 0.08900 1.00000
O6 0.44400 0.23400 0.25300 1.00000
O7 -0.05700 0.26700 0.05100 1.00000
O8 -0.01000 0.47600 0.22600 1.00000
O9 0.13900 0.45300 0.00000 1.00000
O10 0.07400 0.21100 0.31100 1.00000
O11 0.25600 0.40000 0.26600 1.00000

loop_
_cod_related_entry_id
_cod_related_entry_database
_cod_related_entry_code
1 AMCSD 0012601
